data_4304894
loop_
_publ_author_name
'Laura L. Perissinotti'
'Gregory Leitus'
'Linda Shimon'
'Dario Estrin'
'Fabio Doctorovich'

_publ_section_title
;
A Unique Family of Stable and Water-Soluble S-Nitrosothiol Complexes
;
_journal_name_full 'Inorganic Chemistry'
_journal_page_first 4723
_journal_page_last 4733
_journal_paper_doi 10.1021/ic7024999
_journal_volume 47
_journal_year 2008
_chemical_formula_sum 'C33 H34 Cl4 Ir N2 O3 P S'
_chemical_formula_weight 903.70
_chemical_name_systematic
; 
 ? 
;
_space_group_IT_number 14
_symmetry_cell_setting monoclinic
_symmetry_space_group_name_Hall '-P 2ybc'
_symmetry_space_group_name_H-M 'P 1 21/c 1'
_atom_sites_solution_hydrogens geom
_atom_sites_solution_primary direct
_atom_sites_solution_secondary difmap
_audit_creation_method SHELXL-97
_cell_angle_alpha 90.00
_cell_angle_beta 104.463(5)
_cell_angle_gamma 90.00
_cell_formula_units_Z 4
_cell_length_a 20.053(2)
_cell_length_b 7.2500(5)
_cell_length_c 26.738(3)
_cell_measurement_temperature 120(2)
_cell_volume 3764.1(6)
_computing_structure_refinement 'SHELXL-97 (Sheldrick, 1997)'
_computing_structure_solution 'SHELXS-97 (Sheldrick, 1990)'
_diffrn_ambient_temperature 120(2)
_diffrn_measured_fraction_theta_full 0.986
_diffrn_measured_fraction_theta_max 0.986
_diffrn_radiation_monochromator graphite
_diffrn_radiation_source 'fine-focus sealed tube'
_diffrn_radiation_type MoK\a
_diffrn_radiation_wavelength 0.71073
_diffrn_reflns_av_R_equivalents 0.0000
_diffrn_reflns_av_sigmaI/netI 0.1085
_diffrn_reflns_limit_h_max 21
_diffrn_reflns_limit_h_min -22
_diffrn_reflns_limit_k_max 8
_diffrn_reflns_limit_k_min 0
_diffrn_reflns_limit_l_max 29
_diffrn_reflns_limit_l_min 0
_diffrn_reflns_number 5319
_diffrn_reflns_theta_full 23.25
_diffrn_reflns_theta_max 23.25
_diffrn_reflns_theta_min 2.92
_exptl_absorpt_coefficient_mu 7.393
_exptl_absorpt_correction_T_max 0.5252
_exptl_absorpt_correction_T_min 0.0953
_exptl_crystal_density_diffrn 1.178
_exptl_crystal_density_method 'not measured'
_exptl_crystal_F_000 1176
_exptl_crystal_size_max 0.60
_exptl_crystal_size_mid 0.30
_exptl_crystal_size_min 0.10
_refine_diff_density_max 1.787
_refine_diff_density_min -1.143
_refine_diff_density_rms 0.289
_refine_ls_extinction_method none
_refine_ls_goodness_of_fit_ref 1.010
_refine_ls_hydrogen_treatment mixed
_refine_ls_matrix_type full
_refine_ls_number_parameters 397
_refine_ls_number_reflns 5319
_refine_ls_number_restraints 0
_refine_ls_restrained_S_all 1.010
_refine_ls_R_factor_all 0.1214
_refine_ls_R_factor_gt 0.0700
_refine_ls_shift/su_max 0.015
_refine_ls_shift/su_mean 0.003
_refine_ls_structure_factor_coef Fsqd
_refine_ls_weighting_details 'calc w=1/[\s^2^(Fo^2^)+(0.1441P)^2^+0.0000P] where P=(Fo^2^+2Fc^2^)/3'
_refine_ls_weighting_scheme calc
_refine_ls_wR_factor_gt 0.1969
_refine_ls_wR_factor_ref 0.2184
_reflns_number_gt 3465
_reflns_number_total 5319
_reflns_threshold_expression >2sigma(I)
_cod_data_source_file ic7024999-file002.cif
_cod_data_source_block m603a
_cod_depositor_comments
;

2020-09-22
Z value and formula fixed to values more according to usual
chemical conventions.                 miguel
;
_cod_original_formula_sum 'C H Cl Ir N O P S'
_cod_original_formula_weight 333.71
_cod_original_formula_units_Z 8
_cod_database_code 4304894

loop_
_symmetry_equiv_pos_as_xyz
'x, y, z'
'-x, y+1/2, -z+1/2'
'-x, -y, -z'
'x, -y-1/2, z-1/2'

loop_
_atom_site_label
_atom_site_type_symbol
_atom_site_fract_x
_atom_site_fract_y
_atom_site_fract_z
_atom_site_U_iso_or_equiv
_atom_site_adp_type
_atom_site_occupancy
_atom_site_symmetry_multiplicity
_atom_site_calc_flag
_atom_site_refinement_flags
_atom_site_disorder_assembly
_atom_site_disorder_group
Ir1 Ir 0.82127(3) 0.26814(7) 0.76106(2) 0.0216(3) Uani 1 1 d . . .
Cl1 Cl 0.8053(2) 0.3952(5) 0.82968(14) 0.0255(10) Uani 1 1 d . . .
Cl2 Cl 0.8356(2) 0.1524(5) 0.69027(14) 0.0275(10) Uani 1 1 d . . .
Cl3 Cl 0.9385(2) 0.1498(5) 0.82008(14) 0.0241(10) Uani 1 1 d . . .
Cl4 Cl 0.7054(2) 0.3979(5) 0.70355(14) 0.0237(10) Uani 1 1 d . . .
S1 S 0.6939(2) 0.0475(5) 0.77243(16) 0.0278(11) Uani 1 1 d . . .
O1 O 0.7943(6) -0.1158(13) 0.7596(4) 0.033(3) Uani 1 1 d . . .
N1 N 0.8745(7) 0.4952(16) 0.7564(4) 0.020(3) Uani 1 1 d . . .
N2 N 0.7737(7) 0.0374(15) 0.7654(5) 0.029(4) Uani 1 1 d . . .
C1 C 0.9110(8) 0.611(2) 0.7532(5) 0.019(4) Uani 1 1 d . . .
C2 C 0.9525(8) 0.7606(18) 0.7452(6) 0.026(4) Uani 1 1 d . . .
H2A H 0.9425 0.7890 0.7082 0.039 Uiso 1 1 calc R . .
H2B H 1.0012 0.7274 0.7577 0.039 Uiso 1 1 calc R . .
H2C H 0.9426 0.8689 0.7640 0.039 Uiso 1 1 calc R . .
C3 C 0.6683(8) -0.1905(19) 0.7704(6) 0.027(4) Uani 1 1 d . . .
H3A H 0.6689 -0.2457 0.7366 0.033 Uiso 1 1 calc R . .
H3B H 0.7002 -0.2611 0.7980 0.033 Uiso 1 1 calc R . .
C4 C 0.6007(8) -0.1942(17) 0.7778(6) 0.017(4) Uani 1 1 d . . .
C5 C 0.6107(10) -0.223(2) 0.8299(8) 0.044(5) Uani 1 1 d . . .
H5 H 0.6532 -0.2456 0.8544 0.052 Uiso 1 1 calc R . .
C6 C 0.5472(9) -0.214(2) 0.8388(7) 0.036(5) Uani 1 1 d . . .
H6 H 0.5448 -0.2284 0.8737 0.043 Uiso 1 1 calc R . .
C7 C 0.4771(8) -0.181(2) 0.7980(7) 0.035(5) Uani 1 1 d . . .
H7 H 0.4367 -0.1842 0.8104 0.042 Uiso 1 1 calc R . .
C8 C 0.4682(11) -0.148(2) 0.7476(7) 0.046(5) Uani 1 1 d . . .
H8 H 0.4263 -0.1238 0.7227 0.055 Uiso 1 1 calc R . .
C9 C 0.5315(10) -0.158(2) 0.7400(7) 0.040(5) Uani 1 1 d . . .
H9 H 0.5337 -0.1388 0.7053 0.047 Uiso 1 1 calc R . .
P1 P 0.7986(2) -0.1371(5) 0.50208(15) 0.0245(11) Uani 1 1 d . . .
C11 C 0.8739(9) -0.001(2) 0.5466(6) 0.031(4) Uani 1 1 d . . .
C12 C 0.9474(8) -0.037(2) 0.5603(5) 0.025(4) Uani 1 1 d . . .
H12 H 0.9615 -0.1407 0.5440 0.030 Uiso 1 1 calc R . .
C13 C 1.0039(10) 0.066(2) 0.5963(6) 0.035(5) Uani 1 1 d . . .
H13 H 1.0499 0.0226 0.6034 0.042 Uiso 1 1 calc R . .
C14 C 0.9892(10) 0.218(2) 0.6179(6) 0.032(4) Uani 1 1 d . . .
H14 H 1.0224 0.2946 0.6400 0.039 Uiso 1 1 calc R . .
C15 C 0.9122(11) 0.255(2) 0.6031(6) 0.044(6) Uani 1 1 d . . .
H15 H 0.8984 0.3612 0.6188 0.053 Uiso 1 1 calc R . .
C16 C 0.8574(10) 0.158(2) 0.5697(6) 0.033(5) Uani 1 1 d . . .
H16 H 0.8112 0.1994 0.5634 0.040 Uiso 1 1 calc R . .
C17 C 0.7272(9) 0.0153(19) 0.4592(5) 0.025(4) Uani 1 1 d . . .
C18 C 0.7449(10) 0.143(2) 0.4305(6) 0.032(4) Uani 1 1 d . . .
H18 H 0.7920 0.1580 0.4308 0.039 Uiso 1 1 calc R . .
C19 C 0.6926(11) 0.263(2) 0.3977(7) 0.038(5) Uani 1 1 d . . .
H19 H 0.7085 0.3552 0.3781 0.046 Uiso 1 1 calc R . .
C20 C 0.6183(11) 0.253(2) 0.3928(7) 0.044(5) Uani 1 1 d . . .
H20 H 0.5859 0.3341 0.3716 0.053 Uiso 1 1 calc R . .
C21 C 0.6009(10) 0.121(3) 0.4205(7) 0.044(5) Uani 1 1 d . . .
H21 H 0.5538 0.1016 0.4195 0.053 Uiso 1 1 calc R . .
C22 C 0.6545(10) 0.002(2) 0.4533(6) 0.037(5) Uani 1 1 d . . .
H22 H 0.6390 -0.0918 0.4724 0.044 Uiso 1 1 calc R . .
C23 C 0.8330(8) -0.298(2) 0.4691(6) 0.024(4) Uani 1 1 d . . .
C24 C 0.8227(8) -0.2578(18) 0.4192(6) 0.022(4) Uani 1 1 d . . .
H24 H 0.7963 -0.1570 0.4021 0.026 Uiso 1 1 calc R . .
C25 C 0.8543(9) -0.378(2) 0.3977(6) 0.030(4) Uani 1 1 d . . .
H25 H 0.8493 -0.3670 0.3616 0.036 Uiso 1 1 calc R . .
C26 C 0.8966(9) -0.528(2) 0.4238(6) 0.035(5) Uani 1 1 d . . .
H26 H 0.9184 -0.6057 0.4040 0.042 Uiso 1 1 calc R . .
C27 C 0.9066(9) -0.563(2) 0.4730(6) 0.034(5) Uani 1 1 d . . .
H27 H 0.9342 -0.6611 0.4906 0.040 Uiso 1 1 calc R . .
C28 C 0.8723(10) -0.4412(18) 0.4955(6) 0.032(5) Uani 1 1 d . . .
H28 H 0.8753 -0.4543 0.5314 0.038 Uiso 1 1 calc R . .
C29 C 0.7622(9) -0.2819(19) 0.5357(6) 0.023(4) Uani 1 1 d . . .
C30 C 0.7856(9) -0.260(2) 0.5881(6) 0.030(4) Uani 1 1 d . . .
H30 H 0.8186 -0.1701 0.6043 0.036 Uiso 1 1 calc R . .
C31 C 0.7574(10) -0.373(2) 0.6119(6) 0.046(5) Uani 1 1 d . . .
H31 H 0.7678 -0.3691 0.6486 0.055 Uiso 1 1 calc R . .
C32 C 0.7101(10) -0.509(2) 0.5849(6) 0.044(5) Uani 1 1 d . . .
H32 H 0.6922 -0.5912 0.6061 0.053 Uiso 1 1 calc R . .
C33 C 0.6873(10) -0.537(2) 0.5333(7) 0.041(5) Uani 1 1 d . . .
H33 H 0.6557 -0.6306 0.5176 0.050 Uiso 1 1 calc R . .
C34 C 0.7139(9) -0.424(2) 0.5099(6) 0.030(4) Uani 1 1 d . . .
H34 H 0.7023 -0.4284 0.4732 0.036 Uiso 1 1 calc R . .
Q1 C 0.5860(11) -0.285(2) 0.6308(8) 0.050(5) Uiso 1 1 d . . .
Q2 C 0.6569(11) 0.041(3) 0.6292(8) 0.058(6) Uiso 1 1 d . . .

loop_
_atom_site_aniso_label
_atom_site_aniso_U_11
_atom_site_aniso_U_22
_atom_site_aniso_U_33
_atom_site_aniso_U_23
_atom_site_aniso_U_13
_atom_site_aniso_U_12
Ir1 0.0337(5) 0.0217(4) 0.0165(4) 0.0007(3) 0.0197(3) 0.0014(3)
Cl1 0.043(3) 0.0256(19) 0.017(2) -0.0016(17) 0.024(2) -0.0002(19)
Cl2 0.041(3) 0.032(2) 0.017(2) 0.0021(18) 0.021(2) 0.007(2)
Cl3 0.037(3) 0.0230(19) 0.019(2) 0.0129(17) 0.0185(19) 0.0080(19)
Cl4 0.035(3) 0.0204(19) 0.020(2) 0.0048(17) 0.0160(19) 0.0028(18)
S1 0.036(3) 0.023(2) 0.034(3) 0.0026(19) 0.027(2) -0.0015(19)
O1 0.060(8) 0.026(6) 0.028(7) -0.005(5) 0.041(6) -0.009(6)
N1 0.029(8) 0.019(6) 0.022(8) -0.011(6) 0.024(7) 0.002(6)
N2 0.058(11) 0.015(7) 0.028(8) 0.000(6) 0.042(8) 0.009(7)
C1 0.026(10) 0.023(8) 0.013(9) -0.009(7) 0.015(8) -0.006(8)
C2 0.025(10) 0.034(9) 0.028(10) -0.014(8) 0.025(8) -0.011(8)
C3 0.030(11) 0.028(8) 0.032(10) 0.008(8) 0.022(9) -0.008(8)
C4 0.037(11) 0.005(7) 0.016(9) 0.000(6) 0.017(8) 0.004(7)
C5 0.032(12) 0.046(11) 0.061(14) -0.024(10) 0.026(11) -0.016(9)
C6 0.048(13) 0.032(9) 0.041(11) 0.008(8) 0.038(10) -0.003(9)
C7 0.012(10) 0.034(9) 0.069(14) 0.035(9) 0.029(10) 0.025(8)
C8 0.059(15) 0.038(10) 0.045(13) 0.003(10) 0.021(11) -0.026(10)
C9 0.059(15) 0.022(9) 0.050(13) -0.011(9) 0.037(12) -0.011(10)
P1 0.039(3) 0.026(2) 0.015(2) -0.0010(19) 0.018(2) -0.003(2)
C11 0.053(13) 0.032(9) 0.015(9) -0.011(8) 0.021(9) -0.007(9)
C12 0.026(11) 0.040(10) 0.007(8) -0.008(7) 0.002(8) -0.002(8)
C13 0.049(13) 0.027(9) 0.034(11) -0.011(8) 0.021(10) -0.008(9)
C14 0.047(13) 0.039(10) 0.013(9) -0.008(8) 0.012(9) -0.015(9)
C15 0.086(17) 0.044(11) 0.018(10) -0.025(9) 0.042(11) -0.010(11)
C16 0.067(14) 0.031(9) 0.015(9) -0.013(8) 0.035(10) -0.012(10)
C17 0.045(13) 0.024(8) 0.007(8) -0.003(7) 0.011(8) 0.004(8)
C18 0.052(13) 0.036(10) 0.014(9) 0.006(8) 0.016(9) 0.009(10)
C19 0.062(15) 0.021(9) 0.040(11) 0.004(8) 0.028(11) 0.002(9)
C20 0.067(16) 0.032(11) 0.021(10) -0.023(9) -0.011(10) 0.016(10)
C21 0.040(13) 0.047(12) 0.044(13) -0.038(11) 0.010(11) -0.014(11)
C22 0.058(15) 0.027(9) 0.030(11) 0.004(8) 0.020(10) 0.018(10)
C23 0.025(10) 0.039(10) 0.014(9) -0.002(8) 0.019(8) 0.006(8)
C24 0.031(10) 0.022(8) 0.013(9) 0.000(7) 0.009(8) 0.000(8)
C25 0.047(12) 0.036(9) 0.017(9) 0.008(8) 0.025(9) 0.004(9)
C26 0.039(12) 0.035(10) 0.039(12) 0.007(9) 0.026(10) 0.004(9)
C27 0.057(14) 0.021(9) 0.023(11) 0.012(8) 0.010(10) -0.004(8)
C28 0.075(14) 0.015(8) 0.019(9) -0.002(7) 0.038(10) -0.004(9)
C29 0.034(11) 0.027(8) 0.012(9) -0.007(7) 0.013(8) -0.005(8)
C30 0.034(11) 0.049(10) 0.014(9) -0.011(8) 0.022(8) -0.015(9)
C31 0.068(15) 0.058(12) 0.015(10) -0.013(10) 0.016(10) -0.022(12)
C32 0.071(16) 0.054(12) 0.021(11) 0.010(9) 0.036(11) 0.005(11)
C33 0.069(15) 0.023(9) 0.048(13) -0.016(9) 0.044(12) -0.013(9)
C34 0.046(12) 0.037(10) 0.013(9) -0.005(8) 0.018(9) -0.009(9)

loop_
_atom_type_symbol
_atom_type_description
_atom_type_scat_dispersion_real
_atom_type_scat_dispersion_imag
_atom_type_scat_source
C C 0.0033 0.0016 'International Tables Vol C Tables 4.2.6.8 and 6.1.1.4'
H H 0.0000 0.0000 'International Tables Vol C Tables 4.2.6.8 and 6.1.1.4'
N N 0.0061 0.0033 'International Tables Vol C Tables 4.2.6.8 and 6.1.1.4'
O O 0.0106 0.0060 'International Tables Vol C Tables 4.2.6.8 and 6.1.1.4'
P P 0.1023 0.0942 'International Tables Vol C Tables 4.2.6.8 and 6.1.1.4'
S S 0.1246 0.1234 'International Tables Vol C Tables 4.2.6.8 and 6.1.1.4'
Cl Cl 0.1484 0.1585 'International Tables Vol C Tables 4.2.6.8 and 6.1.1.4'
Ir Ir -1.4442 7.9887 'International Tables Vol C Tables 4.2.6.8 and 6.1.1.4'

loop_
_geom_angle_atom_site_label_1
_geom_angle_atom_site_label_2
_geom_angle_atom_site_label_3
_geom_angle
_geom_angle_site_symmetry_1
_geom_angle_site_symmetry_3
_geom_angle_publ_flag
N2 Ir1 N1 176.7(5) . . ?
N2 Ir1 Cl1 97.9(3) . . ?
N1 Ir1 Cl1 84.0(3) . . ?
N2 Ir1 Cl2 83.8(3) . . ?
N1 Ir1 Cl2 94.3(3) . . ?
Cl1 Ir1 Cl2 177.30(14) . . ?
N2 Ir1 Cl4 88.1(4) . . ?
N1 Ir1 Cl4 94.4(4) . . ?
Cl1 Ir1 Cl4 92.74(14) . . ?
Cl2 Ir1 Cl4 85.25(14) . . ?
N2 Ir1 Cl3 93.6(4) . . ?
N1 Ir1 Cl3 83.9(4) . . ?
Cl1 Ir1 Cl3 85.92(14) . . ?
Cl2 Ir1 Cl3 96.04(13) . . ?
Cl4 Ir1 Cl3 177.97(12) . . ?
N2 S1 C3 103.3(7) . . ?
C1 N1 Ir1 171.8(11) . . ?
O1 N2 S1 115.2(10) . . ?
O1 N2 Ir1 126.5(10) . . ?
S1 N2 Ir1 118.1(6) . . ?
N1 C1 C2 175.0(18) . . ?
C1 C2 H2A 109.5 . . ?
C1 C2 H2B 109.5 . . ?
H2A C2 H2B 109.5 . . ?
C1 C2 H2C 109.5 . . ?
H2A C2 H2C 109.5 . . ?
H2B C2 H2C 109.5 . . ?
C4 C3 S1 106.8(10) . . ?
C4 C3 H3A 110.4 . . ?
S1 C3 H3A 110.4 . . ?
C4 C3 H3B 110.4 . . ?
S1 C3 H3B 110.4 . . ?
H3A C3 H3B 108.6 . . ?
C5 C4 C3 104.0(15) . . ?
C5 C4 C9 125.4(14) . . ?
C3 C4 C9 130.4(13) . . ?
C6 C5 C4 105.4(17) . . ?
C6 C5 H5 127.3 . . ?
C4 C5 H5 127.3 . . ?
C5 C6 C7 127.1(16) . . ?
C5 C6 H6 116.5 . . ?
C7 C6 H6 116.5 . . ?
C8 C7 C6 127.0(15) . . ?
C8 C7 H7 116.5 . . ?
C6 C7 H7 116.5 . . ?
C7 C8 C9 104.6(18) . . ?
C7 C8 H8 127.7 . . ?
C9 C8 H8 127.7 . . ?
C8 C9 C4 130.5(16) . . ?
C8 C9 H9 114.7 . . ?
C4 C9 H9 114.7 . . ?
C29 P1 C23 97.9(7) . . ?
C29 P1 C17 108.7(8) . . ?
C23 P1 C17 114.6(7) . . ?
C29 P1 C11 111.6(7) . . ?
C23 P1 C11 108.1(8) . . ?
C17 P1 C11 114.7(7) . . ?
C16 C11 C12 112.2(15) . . ?
C16 C11 P1 117.4(14) . . ?
C12 C11 P1 130.4(11) . . ?
C11 C12 C13 129.3(14) . . ?
C11 C12 H12 115.3 . . ?
C13 C12 H12 115.3 . . ?
C14 C13 C12 119.2(17) . . ?
C14 C13 H13 120.4 . . ?
C12 C13 H13 120.4 . . ?
C13 C14 C15 111.0(16) . . ?
C13 C14 H14 124.5 . . ?
C15 C14 H14 124.5 . . ?
C16 C15 C14 130.7(14) . . ?
C16 C15 H15 114.7 . . ?
C14 C15 H15 114.7 . . ?
C11 C16 C15 117.5(17) . . ?
C11 C16 H16 121.3 . . ?
C15 C16 H16 121.3 . . ?
C18 C17 C22 113.7(15) . . ?
C18 C17 P1 118.8(14) . . ?
C22 C17 P1 127.5(11) . . ?
C17 C18 C19 120.9(17) . . ?
C17 C18 H18 119.6 . . ?
C19 C18 H18 119.6 . . ?
C20 C19 C18 125.4(15) . . ?
C20 C19 H19 117.3 . . ?
C18 C19 H19 117.3 . . ?
C21 C20 C19 113.3(17) . . ?
C21 C20 H20 123.4 . . ?
C19 C20 H20 123.4 . . ?
C20 C21 C22 120.3(18) . . ?
C20 C21 H21 119.9 . . ?
C22 C21 H21 119.9 . . ?
C17 C22 C21 126.5(15) . . ?
C17 C22 H22 116.7 . . ?
C21 C22 H22 116.7 . . ?
C24 C23 C28 127.0(13) . . ?
C24 C23 P1 112.8(12) . . ?
C28 C23 P1 120.0(11) . . ?
C25 C24 C23 109.1(14) . . ?
C25 C24 H24 125.5 . . ?
C23 C24 H24 125.5 . . ?
C24 C25 C26 125.9(14) . . ?
C24 C25 H25 117.1 . . ?
C26 C25 H25 117.1 . . ?
C27 C26 C25 123.7(15) . . ?
C27 C26 H26 118.1 . . ?
C25 C26 H26 118.1 . . ?
C26 C27 C28 110.8(16) . . ?
C26 C27 H27 124.6 . . ?
C28 C27 H27 124.6 . . ?
C27 C28 C23 123.5(14) . . ?
C27 C28 H28 118.3 . . ?
C23 C28 H28 118.3 . . ?
C30 C29 C34 125.6(13) . . ?
C30 C29 P1 113.1(12) . . ?
C34 C29 P1 121.1(11) . . ?
C31 C30 C29 110.9(16) . . ?
C31 C30 H30 124.5 . . ?
C29 C30 H30 124.5 . . ?
C30 C31 C32 121.4(16) . . ?
C30 C31 H31 119.3 . . ?
C32 C31 H31 119.3 . . ?
C33 C32 C31 128.9(15) . . ?
C33 C32 H32 115.5 . . ?
C31 C32 H32 115.5 . . ?
C34 C33 C32 109.8(17) . . ?
C34 C33 H33 125.1 . . ?
C32 C33 H33 125.1 . . ?
C33 C34 C29 123.3(16) . . ?
C33 C34 H34 118.4 . . ?
C29 C34 H34 118.3 . . ?

loop_
_geom_bond_atom_site_label_1
_geom_bond_atom_site_label_2
_geom_bond_distance
_geom_bond_site_symmetry_2
_geom_bond_publ_flag
Ir1 N2 1.944(12) . ?
Ir1 N1 1.983(13) . ?
Ir1 Cl1 2.148(3) . ?
Ir1 Cl2 2.154(3) . ?
Ir1 Cl4 2.619(4) . ?
Ir1 Cl3 2.626(4) . ?
S1 N2 1.659(13) . ?
S1 C3 1.797(14) . ?
O1 N2 1.208(14) . ?
N1 C1 1.130(17) . ?
C1 C2 1.42(2) . ?
C2 H2A 0.9800 . ?
C2 H2B 0.9800 . ?
C2 H2C 0.9800 . ?
C3 C4 1.42(2) . ?
C3 H3A 0.9900 . ?
C3 H3B 0.9900 . ?
C4 C5 1.37(2) . ?
C4 C9 1.52(2) . ?
C5 C6 1.36(2) . ?
C5 H5 0.9500 . ?
C6 C7 1.57(3) . ?
C6 H6 0.9500 . ?
C7 C8 1.33(2) . ?
C7 H7 0.9500 . ?
C8 C9 1.34(2) . ?
C8 H8 0.9500 . ?
C9 H9 0.9500 . ?
P1 C29 1.664(14) . ?
P1 C23 1.709(14) . ?
P1 C17 1.941(17) . ?
P1 C11 1.944(18) . ?
C11 C16 1.38(2) . ?
C11 C12 1.45(2) . ?
C12 C13 1.49(2) . ?
C12 H12 0.9500 . ?
C13 C14 1.31(2) . ?
C13 H13 0.9500 . ?
C14 C15 1.52(3) . ?
C14 H14 0.9500 . ?
C15 C16 1.42(3) . ?
C15 H15 0.9500 . ?
C16 H16 0.9500 . ?
C17 C18 1.30(2) . ?
C17 C22 1.43(2) . ?
C18 C19 1.47(2) . ?
C18 H18 0.9500 . ?
C19 C20 1.47(3) . ?
C19 H19 0.9500 . ?
C20 C21 1.31(2) . ?
C20 H20 0.9500 . ?
C21 C22 1.48(3) . ?
C21 H21 0.9500 . ?
C22 H22 0.9500 . ?
C23 C24 1.33(2) . ?
C23 C28 1.39(2) . ?
C24 C25 1.295(19) . ?
C24 H24 0.9500 . ?
C25 C26 1.45(2) . ?
C25 H25 0.9500 . ?
C26 C27 1.31(2) . ?
C26 H26 0.9500 . ?
C27 C28 1.35(2) . ?
C27 H27 0.9500 . ?
C28 H28 0.9500 . ?
C29 C30 1.37(2) . ?
C29 C34 1.46(2) . ?
C30 C31 1.26(2) . ?
C30 H30 0.9500 . ?
C31 C32 1.43(2) . ?
C31 H31 0.9500 . ?
C32 C33 1.36(2) . ?
C32 H32 0.9500 . ?
C33 C34 1.23(2) . ?
C33 H33 0.9500 . ?
C34 H34 0.9500 . ?

loop_
_geom_torsion_atom_site_label_1
_geom_torsion_atom_site_label_2
_geom_torsion_atom_site_label_3
_geom_torsion_atom_site_label_4
_geom_torsion
_geom_torsion_site_symmetry_1
_geom_torsion_site_symmetry_2
_geom_torsion_site_symmetry_3
_geom_torsion_site_symmetry_4
_geom_torsion_publ_flag
N2 Ir1 N1 C1 2(15) . . . . ?
Cl1 Ir1 N1 C1 128(9) . . . . ?
Cl2 Ir1 N1 C1 -54(9) . . . . ?
Cl4 Ir1 N1 C1 -140(9) . . . . ?
Cl3 Ir1 N1 C1 42(9) . . . . ?
C3 S1 N2 O1 1.7(13) . . . . ?
C3 S1 N2 Ir1 176.4(8) . . . . ?
N1 Ir1 N2 O1 -8(9) . . . . ?
Cl1 Ir1 N2 O1 -133.7(12) . . . . ?
Cl2 Ir1 N2 O1 48.3(12) . . . . ?
Cl4 Ir1 N2 O1 133.8(13) . . . . ?
Cl3 Ir1 N2 O1 -47.4(13) . . . . ?
N1 Ir1 N2 S1 178(100) . . . . ?
Cl1 Ir1 N2 S1 52.3(8) . . . . ?
Cl2 Ir1 N2 S1 -125.7(8) . . . . ?
Cl4 Ir1 N2 S1 -40.3(7) . . . . ?
Cl3 Ir1 N2 S1 138.6(7) . . . . ?
Ir1 N1 C1 C2 117(17) . . . . ?
N2 S1 C3 C4 178.3(11) . . . . ?
S1 C3 C4 C5 -94.9(12) . . . . ?
S1 C3 C4 C9 79.9(17) . . . . ?
C3 C4 C5 C6 175.5(12) . . . . ?
C9 C4 C5 C6 0(2) . . . . ?
C4 C5 C6 C7 1(2) . . . . ?
C5 C6 C7 C8 -3(3) . . . . ?
C6 C7 C8 C9 2(2) . . . . ?
C7 C8 C9 C4 -1(2) . . . . ?
C5 C4 C9 C8 -1(3) . . . . ?
C3 C4 C9 C8 -174.6(16) . . . . ?
C29 P1 C11 C16 -84.9(13) . . . . ?
C23 P1 C11 C16 168.5(12) . . . . ?
C17 P1 C11 C16 39.3(13) . . . . ?
C29 P1 C11 C12 95.3(15) . . . . ?
C23 P1 C11 C12 -11.2(16) . . . . ?
C17 P1 C11 C12 -140.5(14) . . . . ?
C16 C11 C12 C13 3(2) . . . . ?
P1 C11 C12 C13 -177.3(12) . . . . ?
C11 C12 C13 C14 -4(2) . . . . ?
C12 C13 C14 C15 3(2) . . . . ?
C13 C14 C15 C16 -2(2) . . . . ?
C12 C11 C16 C15 -1.6(19) . . . . ?
P1 C11 C16 C15 178.6(11) . . . . ?
C14 C15 C16 C11 2(2) . . . . ?
C29 P1 C17 C18 178.1(12) . . . . ?
C23 P1 C17 C18 -73.6(14) . . . . ?
C11 P1 C17 C18 52.4(13) . . . . ?
C29 P1 C17 C22 -4.0(15) . . . . ?
C23 P1 C17 C22 104.3(14) . . . . ?
C11 P1 C17 C22 -129.7(13) . . . . ?
C22 C17 C18 C19 3(2) . . . . ?
P1 C17 C18 C19 -179.3(11) . . . . ?
C17 C18 C19 C20 -1(2) . . . . ?
C18 C19 C20 C21 -1(2) . . . . ?
C19 C20 C21 C22 1(2) . . . . ?
C18 C17 C22 C21 -2(2) . . . . ?
P1 C17 C22 C21 179.7(12) . . . . ?
C20 C21 C22 C17 0(2) . . . . ?
C29 P1 C23 C24 135.1(13) . . . . ?
C17 P1 C23 C24 20.3(15) . . . . ?
C11 P1 C23 C24 -109.0(13) . . . . ?
C29 P1 C23 C28 -50.5(15) . . . . ?
C17 P1 C23 C28 -165.2(13) . . . . ?
C11 P1 C23 C28 65.5(15) . . . . ?
C28 C23 C24 C25 1(2) . . . . ?
P1 C23 C24 C25 175.5(12) . . . . ?
C23 C24 C25 C26 -2(2) . . . . ?
C24 C25 C26 C27 2(3) . . . . ?
C25 C26 C27 C28 0(3) . . . . ?
C26 C27 C28 C23 -1(3) . . . . ?
C24 C23 C28 C27 0(3) . . . . ?
P1 C23 C28 C27 -173.5(14) . . . . ?
C23 P1 C29 C30 121.4(13) . . . . ?
C17 P1 C29 C30 -119.2(12) . . . . ?
C11 P1 C29 C30 8.3(15) . . . . ?
C23 P1 C29 C34 -54.8(15) . . . . ?
C17 P1 C29 C34 64.6(14) . . . . ?
C11 P1 C29 C34 -168.0(13) . . . . ?
C34 C29 C30 C31 -3(3) . . . . ?
P1 C29 C30 C31 -179.0(14) . . . . ?
C29 C30 C31 C32 3(3) . . . . ?
C30 C31 C32 C33 -1(3) . . . . ?
C31 C32 C33 C34 0(3) . . . . ?
C32 C33 C34 C29 0(3) . . . . ?
C30 C29 C34 C33 2(3) . . . . ?
P1 C29 C34 C33 177.7(15) . . . . ?
